data_7229772
loop_
_publ_author_name
'Borovina, Mladen'
'Kodrin, Ivan'
'\/Dakovi\'c, Marijana'

_publ_section_title
;
 Testing the limits of halogen bonding in coordination chemistry
;
_journal_issue 5
_journal_name_full CrystEngComm
_journal_page_first 539
_journal_paper_doi 10.1039/C7CE01989K
_journal_volume 20
_journal_year 2018
_chemical_formula_moiety 'C20 H22 Cl2 N2 Ni O4'
_chemical_formula_sum 'C20 H22 Cl2 N2 Ni O4'
_chemical_formula_weight 484.00
_space_group_crystal_system triclinic
_space_group_IT_number 2
_space_group_name_Hall '-P 1'
_space_group_name_H-M_alt 'P -1'
_symmetry_space_group_name_Hall '-P 1'
_symmetry_space_group_name_H-M 'P -1'
_atom_sites_solution_hydrogens geom
_audit_creation_date 2017-10-02
_audit_creation_method
;
Olex2 1.2
(compiled 2017.08.10 svn.r3458 for OlexSys, GUI svn.r5381)
;
_audit_update_record
;
2017-10-27 deposited with the CCDC.
2017-12-04 downloaded from the CCDC.
;
_cell_angle_alpha 73.422(3)
_cell_angle_beta 71.424(3)
_cell_angle_gamma 85.191(2)
_cell_formula_units_Z 2
_cell_length_a 9.1894(2)
_cell_length_b 9.9870(3)
_cell_length_c 13.4819(5)
_cell_measurement_reflns_used 7138
_cell_measurement_temperature 296(3)
_cell_measurement_theta_max 30.5980
_cell_measurement_theta_min 4.4640
_cell_volume 1124.05(6)
_computing_cell_refinement
;
CrysAlisPro, Agilent Technologies,
Version 1.171.37.35 (release 13-08-2014 CrysAlis171 .NET)
(compiled Aug 13 2014,18:06:01)
;
_computing_data_collection
;
CrysAlisPro, Agilent Technologies,
Version 1.171.37.35 (release 13-08-2014 CrysAlis171 .NET)
(compiled Aug 13 2014,18:06:01)
;
_computing_data_reduction
;
CrysAlisPro, Agilent Technologies,
Version 1.171.37.35 (release 13-08-2014 CrysAlis171 .NET)
(compiled Aug 13 2014,18:06:01)
;
_computing_structure_refinement 'ShelXL (Sheldrick, 2015)'
_computing_structure_solution 'ShelXT (Sheldrick, 2015)'
_diffrn_ambient_temperature 296.15
_diffrn_detector_area_resol_mean 16.3426
_diffrn_measured_fraction_theta_full 0.996
_diffrn_measured_fraction_theta_max 0.997
_diffrn_measurement_device_type 'Xcalibur, Sapphire3'
_diffrn_measurement_method '\w scans'
_diffrn_radiation_type MoK\a
_diffrn_radiation_wavelength 0.71073
_diffrn_reflns_av_R_equivalents 0.0221
_diffrn_reflns_av_unetI/netI 0.0187
_diffrn_reflns_Laue_measured_fraction_full 0.996
_diffrn_reflns_Laue_measured_fraction_max 0.997
_diffrn_reflns_limit_h_max 12
_diffrn_reflns_limit_h_min -12
_diffrn_reflns_limit_k_max 13
_diffrn_reflns_limit_k_min -13
_diffrn_reflns_limit_l_max 17
_diffrn_reflns_limit_l_min -17
_diffrn_reflns_number 19684
_diffrn_reflns_point_group_measured_fraction_full 0.996
_diffrn_reflns_point_group_measured_fraction_max 0.997
_diffrn_reflns_theta_full 25.242
_diffrn_reflns_theta_max 27.999
_diffrn_reflns_theta_min 4.258
_diffrn_source 'Enhance (Mo) X-ray Source'
_exptl_absorpt_coefficient_mu 1.128
_exptl_absorpt_correction_T_max 1.00000
_exptl_absorpt_correction_T_min 0.93562
_exptl_absorpt_correction_type multi-scan
_exptl_absorpt_process_details
;
CrysAlisPro, Agilent Technologies,
Version 1.171.37.35 (release 13-08-2014 CrysAlis171 .NET)
(compiled Aug 13 2014,18:06:01)
Empirical absorption correction using spherical harmonics,
 implemented in SCALE3 ABSPACK scaling algorithm.
;
_exptl_crystal_colour 'clear blue'
_exptl_crystal_colour_lustre clear
_exptl_crystal_colour_primary blue
_exptl_crystal_density_diffrn 1.430
_exptl_crystal_description block
_exptl_crystal_F_000 500
_exptl_crystal_size_max 0.25
_exptl_crystal_size_mid 0.25
_exptl_crystal_size_min 0.18
_refine_diff_density_max 0.274
_refine_diff_density_min -0.279
_refine_diff_density_rms 0.055
_refine_ls_extinction_method none
_refine_ls_goodness_of_fit_ref 1.041
_refine_ls_hydrogen_treatment constr
_refine_ls_matrix_type full
_refine_ls_number_parameters 269
_refine_ls_number_reflns 5409
_refine_ls_number_restraints 0
_refine_ls_restrained_S_all 1.041
_refine_ls_R_factor_all 0.0438
_refine_ls_R_factor_gt 0.0336
_refine_ls_shift/su_max 0.000
_refine_ls_shift/su_mean 0.000
_refine_ls_structure_factor_coef Fsqd
_refine_ls_weighting_details 'w=1/[\s^2^(Fo^2^)+(0.0405P)^2^+0.2844P] where P=(Fo^2^+2Fc^2^)/3'
_refine_ls_weighting_scheme calc
_refine_ls_wR_factor_gt 0.0830
_refine_ls_wR_factor_ref 0.0882
_reflns_Friedel_coverage 0.000
_reflns_number_gt 4487
_reflns_number_total 5409
_reflns_threshold_expression 'I > 2\s(I)'
_cod_data_source_file c7ce01989k2.cif
_cod_data_source_block 1b
_cod_depositor_comments 'Adding full bibliography for 7229768--7229780.cif.'
_cod_database_code 7229772
_shelx_shelxl_version_number 2014/7
_shelx_space_group_comment
;
The symmetry employed for this shelxl refinement is uniquely defined
by the following loop, which should always be used as a source of
symmetry information in preference to the above space-group names.
They are only intended as comments.
;
_shelx_estimated_absorpt_t_max 0.823
_shelx_estimated_absorpt_t_min 0.766
_olex2_refinement_description
;
1. Fixed Uiso
 At 1.2 times of:
  All C(H) groups
 At 1.5 times of:
  All C(H,H,H) groups
2.a Aromatic/amide H refined with riding coordinates:
 C1(H1), C11(H11), C15(H15), C5(H5), C8(H8), C4(H4), C18(H18), C13(H13),
 C3(H3), C14(H14)
2.b Idealised Me refined as rotating group:
 C10(H10A,H10B,H10C), C6(H6A,H6B,H6C), C20(H20A,H20B,H20C), C16(H16A,H16B,H16C)
;
_olex2_submission_special_instructions 'No special instructions were received'

loop_
_space_group_symop_operation_xyz
'x, y, z'
'-x, -y, -z'

loop_
_atom_site_label
_atom_site_type_symbol
_atom_site_fract_x
_atom_site_fract_y
_atom_site_fract_z
_atom_site_U_iso_or_equiv
_atom_site_adp_type
_atom_site_occupancy
_atom_site_site_symmetry_order
_atom_site_calc_flag
_atom_site_refinement_flags_posn
_atom_site_refinement_flags_adp
_atom_site_refinement_flags_occupancy
Ni2 Ni 0.5000 0.5000 0.5000 0.04465(9) Uani 1 2 d S T P
Ni1 Ni 0.0000 0.5000 1.0000 0.04577(9) Uani 1 2 d S T P
Cl2 Cl 0.81621(7) 0.94200(7) 0.52993(7) 0.0895(2) Uani 1 1 d . . .
Cl1 Cl 0.47508(9) 0.85220(8) 0.96568(8) 0.1071(3) Uani 1 1 d . . .
O1 O -0.05772(15) 0.70303(13) 0.97385(11) 0.0549(3) Uani 1 1 d . . .
O3 O 0.65959(15) 0.60411(14) 0.36441(11) 0.0580(3) Uani 1 1 d . . .
O2 O -0.00010(15) 0.50018(14) 0.85033(10) 0.0573(3) Uani 1 1 d . . .
O4 O 0.32923(15) 0.59142(14) 0.44109(12) 0.0593(3) Uani 1 1 d . . .
N2 N 0.50485(16) 0.67030(15) 0.56510(12) 0.0473(3) Uani 1 1 d . . .
N1 N 0.23480(16) 0.56173(15) 0.94153(12) 0.0485(3) Uani 1 1 d . . .
C9 C -0.02163(19) 0.6055(2) 0.77944(15) 0.0548(5) Uani 1 1 d . . .
C7 C -0.06374(19) 0.78202(19) 0.88461(17) 0.0527(4) Uani 1 1 d . . .
C1 C 0.2779(2) 0.66912(19) 0.96585(16) 0.0536(4) Uani 1 1 d . . .
H1 H 0.2040 0.7171 1.0077 0.064 Uiso 1 1 calc R . .
C11 C 0.6362(2) 0.73744(18) 0.54038(15) 0.0497(4) Uani 1 1 d . . .
H11 H 0.7267 0.7028 0.5014 0.060 Uiso 1 1 calc R . .
C19 C 0.3469(3) 0.6956(2) 0.36005(18) 0.0635(5) Uani 1 1 d . . .
C17 C 0.6325(3) 0.7120(2) 0.29726(15) 0.0624(6) Uani 1 1 d . . .
C15 C 0.3769(2) 0.7198(2) 0.62353(16) 0.0558(4) Uani 1 1 d . . .
H15 H 0.2846 0.6733 0.6416 0.067 Uiso 1 1 calc R . .
C12 C 0.6419(2) 0.85593(19) 0.57069(16) 0.0543(4) Uani 1 1 d . . .
C5 C 0.3431(2) 0.4944(2) 0.88165(16) 0.0561(4) Uani 1 1 d . . .
H5 H 0.3140 0.4192 0.8642 0.067 Uiso 1 1 calc R . .
C8 C -0.0470(2) 0.7413(2) 0.79115(18) 0.0629(5) Uani 1 1 d . . .
H8 H -0.0533 0.8114 0.7301 0.075 Uiso 1 1 calc R . .
C2 C 0.4283(2) 0.7110(2) 0.93084(17) 0.0580(5) Uani 1 1 d . . .
C4 C 0.4953(2) 0.5314(2) 0.84471(17) 0.0634(5) Uani 1 1 d . . .
H4 H 0.5674 0.4818 0.8031 0.076 Uiso 1 1 calc R . .
C18 C 0.4871(3) 0.7583(2) 0.29145(18) 0.0728(7) Uani 1 1 d . . .
H18 H 0.4832 0.8386 0.2366 0.087 Uiso 1 1 calc R . .
C13 C 0.5102(3) 0.9083(2) 0.63039(18) 0.0649(5) Uani 1 1 d . . .
H13 H 0.5123 0.9891 0.6511 0.078 Uiso 1 1 calc R . .
C3 C 0.5406(2) 0.6420(2) 0.86949(18) 0.0623(5) Uani 1 1 d . . .
H3 H 0.6432 0.6691 0.8457 0.075 Uiso 1 1 calc R . .
C14 C 0.3761(3) 0.8366(2) 0.65804(18) 0.0655(5) Uani 1 1 d . . .
H14 H 0.2850 0.8669 0.7000 0.079 Uiso 1 1 calc R . .
C10 C -0.0214(3) 0.5798(3) 0.67426(19) 0.0791(7) Uani 1 1 d . . .
H10A H 0.0542 0.5108 0.6566 0.119 Uiso 1 1 calc GR . .
H10B H 0.0026 0.6652 0.6169 0.119 Uiso 1 1 calc GR . .
H10C H -0.1209 0.5469 0.6825 0.119 Uiso 1 1 calc GR . .
C6 C -0.0931(3) 0.9339(2) 0.8823(2) 0.0849(7) Uani 1 1 d . . .
H6A H -0.1964 0.9443 0.9260 0.127 Uiso 1 1 calc GR . .
H6B H -0.0787 0.9890 0.8087 0.127 Uiso 1 1 calc GR . .
H6C H -0.0226 0.9650 0.9107 0.127 Uiso 1 1 calc GR . .
C20 C 0.1999(4) 0.7565(3) 0.3374(3) 0.1041(10) Uani 1 1 d . . .
H20A H 0.1143 0.6986 0.3872 0.156 Uiso 1 1 calc GR . .
H20B H 0.2064 0.7602 0.2642 0.156 Uiso 1 1 calc GR . .
H20C H 0.1860 0.8491 0.3465 0.156 Uiso 1 1 calc GR . .
C16 C 0.7720(4) 0.7966(3) 0.2193(2) 0.0977(10) Uani 1 1 d . . .
H16A H 0.8203 0.8344 0.2590 0.147 Uiso 1 1 calc GR . .
H16B H 0.7414 0.8715 0.1673 0.147 Uiso 1 1 calc GR . .
H16C H 0.8431 0.7376 0.1820 0.147 Uiso 1 1 calc GR . .

loop_
_atom_site_aniso_label
_atom_site_aniso_U_11
_atom_site_aniso_U_22
_atom_site_aniso_U_33
_atom_site_aniso_U_23
_atom_site_aniso_U_13
_atom_site_aniso_U_12
Ni2 0.04435(17) 0.03974(16) 0.04538(17) -0.01034(13) -0.00810(13) -0.00314(12)
Ni1 0.04662(17) 0.04060(16) 0.04358(17) -0.00948(13) -0.00686(13) 0.00014(12)
Cl2 0.0757(4) 0.0742(4) 0.1293(6) -0.0205(4) -0.0472(4) -0.0205(3)
Cl1 0.0927(5) 0.0862(4) 0.1642(8) -0.0655(5) -0.0376(5) -0.0156(4)
O1 0.0583(7) 0.0424(6) 0.0573(8) -0.0103(6) -0.0121(6) 0.0018(5)
O3 0.0606(8) 0.0516(7) 0.0517(7) -0.0141(6) -0.0008(6) -0.0107(6)
O2 0.0612(8) 0.0585(8) 0.0489(7) -0.0154(6) -0.0112(6) -0.0012(6)
O4 0.0589(8) 0.0530(7) 0.0696(9) -0.0168(7) -0.0257(7) 0.0049(6)
N2 0.0460(7) 0.0461(8) 0.0484(8) -0.0144(6) -0.0107(6) -0.0023(6)
N1 0.0468(8) 0.0474(8) 0.0481(8) -0.0144(6) -0.0089(6) -0.0008(6)
C9 0.0326(8) 0.0755(13) 0.0492(10) -0.0098(9) -0.0071(7) -0.0086(8)
C7 0.0362(8) 0.0469(9) 0.0653(12) -0.0029(8) -0.0119(8) -0.0060(7)
C1 0.0524(10) 0.0489(10) 0.0585(11) -0.0196(8) -0.0118(8) 0.0025(8)
C11 0.0454(9) 0.0504(9) 0.0534(10) -0.0138(8) -0.0157(8) 0.0003(7)
C19 0.0946(16) 0.0451(10) 0.0669(13) -0.0266(10) -0.0407(12) 0.0152(10)
C17 0.0955(16) 0.0411(9) 0.0441(10) -0.0178(8) -0.0032(10) -0.0152(10)
C15 0.0475(9) 0.0582(11) 0.0586(11) -0.0183(9) -0.0098(8) -0.0015(8)
C12 0.0570(10) 0.0486(10) 0.0628(11) -0.0109(8) -0.0285(9) -0.0052(8)
C5 0.0556(10) 0.0557(10) 0.0572(11) -0.0250(9) -0.0087(8) -0.0012(8)
C8 0.0576(11) 0.0620(12) 0.0596(12) 0.0039(9) -0.0221(9) -0.0047(9)
C2 0.0599(11) 0.0494(10) 0.0688(12) -0.0178(9) -0.0225(9) -0.0047(8)
C4 0.0514(10) 0.0706(13) 0.0633(12) -0.0277(10) -0.0040(9) 0.0051(9)
C18 0.124(2) 0.0407(10) 0.0524(12) -0.0092(9) -0.0291(13) 0.0019(12)
C13 0.0830(15) 0.0502(10) 0.0728(13) -0.0268(10) -0.0321(11) 0.0061(10)
C3 0.0444(10) 0.0679(12) 0.0691(13) -0.0144(10) -0.0127(9) -0.0051(9)
C14 0.0633(12) 0.0662(12) 0.0676(13) -0.0301(11) -0.0140(10) 0.0135(10)
C10 0.0680(14) 0.112(2) 0.0622(13) -0.0248(13) -0.0248(11) -0.0040(13)
C6 0.0940(18) 0.0471(11) 0.107(2) -0.0034(12) -0.0382(15) 0.0005(11)
C20 0.132(3) 0.0785(17) 0.131(3) -0.0343(17) -0.086(2) 0.0382(17)
C16 0.132(2) 0.0640(14) 0.0683(15) -0.0150(12) 0.0164(15) -0.0427(15)

loop_
_atom_type_symbol
_atom_type_description
_atom_type_scat_dispersion_real
_atom_type_scat_dispersion_imag
_atom_type_scat_source
C C 0.0033 0.0016 'International Tables Vol C Tables 4.2.6.8 and 6.1.1.4'
H H 0.0000 0.0000 'International Tables Vol C Tables 4.2.6.8 and 6.1.1.4'
Cl Cl 0.1484 0.1585 'International Tables Vol C Tables 4.2.6.8 and 6.1.1.4'
N N 0.0061 0.0033 'International Tables Vol C Tables 4.2.6.8 and 6.1.1.4'
Ni Ni 0.3393 1.1124 'International Tables Vol C Tables 4.2.6.8 and 6.1.1.4'
O O 0.0106 0.0060 'International Tables Vol C Tables 4.2.6.8 and 6.1.1.4'

loop_
_geom_angle_atom_site_label_1
_geom_angle_atom_site_label_2
_geom_angle_atom_site_label_3
_geom_angle
_geom_angle_site_symmetry_1
_geom_angle_site_symmetry_3
O3 Ni2 O3 180.0 . 2_666
O3 Ni2 O4 91.33(6) 2_666 2_666
O3 Ni2 O4 88.67(6) 2_666 .
O3 Ni2 O4 88.67(6) . 2_666
O3 Ni2 O4 91.33(6) . .
O3 Ni2 N2 92.67(5) 2_666 .
O3 Ni2 N2 87.33(5) 2_666 2_666
O3 Ni2 N2 92.67(5) . 2_666
O3 Ni2 N2 87.33(5) . .
O4 Ni2 O4 180.00(4) 2_666 .
O4 Ni2 N2 90.55(6) . .
O4 Ni2 N2 89.45(6) 2_666 .
O4 Ni2 N2 90.55(6) 2_666 2_666
O4 Ni2 N2 89.45(6) . 2_666
N2 Ni2 N2 180.0 . 2_666
O1 Ni1 O1 180.0 . 2_567
O1 Ni1 O2 91.57(5) 2_567 2_567
O1 Ni1 O2 88.43(5) 2_567 .
O1 Ni1 O2 91.57(5) . .
O1 Ni1 O2 88.43(5) . 2_567
O1 Ni1 N1 88.72(5) . .
O1 Ni1 N1 91.28(5) . 2_567
O1 Ni1 N1 88.72(5) 2_567 2_567
O1 Ni1 N1 91.28(5) 2_567 .
O2 Ni1 O2 180.0 . 2_567
O2 Ni1 N1 92.03(6) 2_567 2_567
O2 Ni1 N1 87.97(6) 2_567 .
O2 Ni1 N1 92.03(6) . .
O2 Ni1 N1 87.97(6) . 2_567
N1 Ni1 N1 180.0 . 2_567
C12 Cl2 Cl2 170.14(8) . 2_776
C2 Cl1 Cl1 173.11(9) . 2_677
C7 O1 Ni1 124.95(13) . .
C17 O3 Ni2 123.93(14) . .
C9 O2 Ni1 125.03(13) . .
C19 O4 Ni2 124.30(14) . .
C11 N2 Ni2 119.90(12) . .
C11 N2 C15 118.05(16) . .
C15 N2 Ni2 121.82(12) . .
C1 N1 Ni1 120.02(12) . .
C1 N1 C5 117.99(16) . .
C5 N1 Ni1 121.99(13) . .
O2 C9 C8 125.39(19) . .
O2 C9 C10 115.7(2) . .
C8 C9 C10 118.9(2) . .
O1 C7 C8 125.78(18) . .
O1 C7 C6 115.0(2) . .
C8 C7 C6 119.17(19) . .
N1 C1 H1 119.1 . .
N1 C1 C2 121.75(17) . .
C2 C1 H1 119.1 . .
N2 C11 H11 119.1 . .
N2 C11 C12 121.86(17) . .
C12 C11 H11 119.1 . .
O4 C19 C18 125.9(2) . .
O4 C19 C20 115.3(2) . .
C18 C19 C20 118.9(2) . .
O3 C17 C18 125.48(19) . .
O3 C17 C16 115.3(2) . .
C18 C17 C16 119.2(2) . .
N2 C15 H15 118.7 . .
N2 C15 C14 122.64(18) . .
C14 C15 H15 118.7 . .
C11 C12 Cl2 119.09(15) . .
C11 C12 C13 120.45(18) . .
C13 C12 Cl2 120.44(16) . .
N1 C5 H5 118.6 . .
N1 C5 C4 122.77(18) . .
C4 C5 H5 118.6 . .
C9 C8 H8 116.6 . .
C7 C8 C9 126.72(18) . .
C7 C8 H8 116.6 . .
C1 C2 Cl1 118.95(16) . .
C1 C2 C3 120.69(18) . .
C3 C2 Cl1 120.37(16) . .
C5 C4 H4 120.2 . .
C5 C4 C3 119.57(18) . .
C3 C4 H4 120.2 . .
C19 C18 H18 116.8 . .
C17 C18 C19 126.31(19) . .
C17 C18 H18 116.8 . .
C12 C13 H13 121.3 . .
C14 C13 C12 117.39(19) . .
C14 C13 H13 121.3 . .
C2 C3 H3 121.4 . .
C4 C3 C2 117.24(18) . .
C4 C3 H3 121.4 . .
C15 C14 H14 120.2 . .
C13 C14 C15 119.58(19) . .
C13 C14 H14 120.2 . .
C9 C10 H10A 109.5 . .
C9 C10 H10B 109.5 . .
C9 C10 H10C 109.5 . .
H10A C10 H10B 109.5 . .
H10A C10 H10C 109.5 . .
H10B C10 H10C 109.5 . .
C7 C6 H6A 109.5 . .
C7 C6 H6B 109.5 . .
C7 C6 H6C 109.5 . .
H6A C6 H6B 109.5 . .
H6A C6 H6C 109.5 . .
H6B C6 H6C 109.5 . .
C19 C20 H20A 109.5 . .
C19 C20 H20B 109.5 . .
C19 C20 H20C 109.5 . .
H20A C20 H20B 109.5 . .
H20A C20 H20C 109.5 . .
H20B C20 H20C 109.5 . .
C17 C16 H16A 109.5 . .
C17 C16 H16B 109.5 . .
C17 C16 H16C 109.5 . .
H16A C16 H16B 109.5 . .
H16A C16 H16C 109.5 . .
H16B C16 H16C 109.5 . .

loop_
_geom_bond_atom_site_label_1
_geom_bond_atom_site_label_2
_geom_bond_distance
_geom_bond_site_symmetry_2
Ni2 O3 2.0091(12) .
Ni2 O3 2.0091(12) 2_666
Ni2 O4 2.0167(13) 2_666
Ni2 O4 2.0167(13) .
Ni2 N2 2.1341(14) .
Ni2 N2 2.1341(14) 2_666
Ni1 O1 2.0120(12) 2_567
Ni1 O1 2.0119(12) .
Ni1 O2 2.0176(13) .
Ni1 O2 2.0176(13) 2_567
Ni1 N1 2.1258(14) 2_567
Ni1 N1 2.1258(14) .
Cl2 Cl2 3.4335(12) 2_776
Cl2 C12 1.7342(19) .
Cl1 Cl1 3.4405(13) 2_677
Cl1 C2 1.733(2) .
O1 C7 1.252(2) .
O3 C17 1.259(2) .
O2 C9 1.254(2) .
O4 C19 1.253(2) .
N2 C11 1.330(2) .
N2 C15 1.335(2) .
N1 C1 1.330(2) .
N1 C5 1.334(2) .
C9 C8 1.401(3) .
C9 C10 1.511(3) .
C7 C8 1.391(3) .
C7 C6 1.512(3) .
C1 H1 0.9300 .
C1 C2 1.370(3) .
C11 H11 0.9300 .
C11 C12 1.367(3) .
C19 C18 1.398(4) .
C19 C20 1.519(3) .
C17 C18 1.395(3) .
C17 C16 1.510(3) .
C15 H15 0.9300 .
C15 C14 1.372(3) .
C12 C13 1.378(3) .
C5 H5 0.9300 .
C5 C4 1.371(3) .
C8 H8 0.9300 .
C2 C3 1.374(3) .
C4 H4 0.9300 .
C4 C3 1.371(3) .
C18 H18 0.9300 .
C13 H13 0.9300 .
C13 C14 1.368(3) .
C3 H3 0.9300 .
C14 H14 0.9300 .
C10 H10A 0.9600 .
C10 H10B 0.9600 .
C10 H10C 0.9600 .
C6 H6A 0.9600 .
C6 H6B 0.9600 .
C6 H6C 0.9600 .
C20 H20A 0.9600 .
C20 H20B 0.9600 .
C20 H20C 0.9600 .
C16 H16A 0.9600 .
C16 H16B 0.9600 .
C16 H16C 0.9600 .
